data_4342157
loop_
_publ_author_name
'Yu, Fei'
'Li, Dan-Dan'
'Cheng, Lin'
'Yin, Zheng'
'Zeng, Ming-Hua'
'Kurmoo, Mohamedally'

_publ_section_title
;
 Porous supramolecular networks constructed of one-dimensional
 metal-organic chains: carbon dioxide and iodine capture.
;
_journal_issue 4
_journal_name_full 'Inorganic chemistry'
_journal_page_first 1655
_journal_page_last 1660
_journal_paper_doi 10.1021/ic502650z
_journal_volume 54
_journal_year 2015
_chemical_formula_sum 'C22 H24 N4 O5 Zn'
_chemical_formula_weight 489.82
_chemical_name_systematic
; 
 ? 
;
_space_group_IT_number 14
_symmetry_cell_setting monoclinic
_symmetry_space_group_name_Hall '-P 2yn'
_symmetry_space_group_name_H-M 'P 1 21/n 1'
_atom_sites_solution_hydrogens geom
_atom_sites_solution_primary direct
_atom_sites_solution_secondary difmap
_audit_creation_method SHELXL-97
_cell_angle_alpha 90.00
_cell_angle_beta 90.173(2)
_cell_angle_gamma 90.00
_cell_formula_units_Z 4
_cell_length_a 14.3310(2)
_cell_length_b 8.28530(10)
_cell_length_c 18.4066(4)
_cell_measurement_temperature 293(2)
_cell_volume 2185.53(6)
_computing_cell_refinement 'SMART (Bruker, 2000)'
_computing_data_collection 'SMART (Bruker, 2000)'
_computing_data_reduction 'SAINT (Bruker, 2000)'
_computing_molecular_graphics
;
ORTEPIII (Burnett & Johnson, 1996); ORTEP-3 for Windows (Farrugia, 1997);
PLATON (Spek, 2009)
;
_computing_publication_material 'SHELXTL (Bruker, 2000)'
_computing_structure_refinement 'SHELXL-97 (Sheldrick, 2008)'
_computing_structure_solution 'SHELXTL (Bruker, 2000)'
_diffrn_ambient_temperature 293(2)
_diffrn_measured_fraction_theta_full 0.999
_diffrn_measured_fraction_theta_max 0.999
_diffrn_measurement_device_type 'Bruker SMART APEX CCD'
_diffrn_measurement_method '\f and \w scan'
_diffrn_radiation_monochromator graphite
_diffrn_radiation_source 'fine-focus sealed tube'
_diffrn_radiation_type MoK\a
_diffrn_radiation_wavelength 0.71073
_diffrn_reflns_av_R_equivalents 0.0307
_diffrn_reflns_av_sigmaI/netI 0.0307
_diffrn_reflns_limit_h_max 17
_diffrn_reflns_limit_h_min -17
_diffrn_reflns_limit_k_max 10
_diffrn_reflns_limit_k_min -10
_diffrn_reflns_limit_l_max 21
_diffrn_reflns_limit_l_min -22
_diffrn_reflns_number 17081
_diffrn_reflns_theta_full 26.00
_diffrn_reflns_theta_max 26.00
_diffrn_reflns_theta_min 2.84
_exptl_absorpt_coefficient_mu 1.166
_exptl_absorpt_correction_T_max 0.8923
_exptl_absorpt_correction_T_min 0.8003
_exptl_absorpt_correction_type multi-scan
_exptl_absorpt_process_details 'SADABS (Sheldrick, 2008)'
_exptl_crystal_colour colorless
_exptl_crystal_density_diffrn 1.489
_exptl_crystal_density_method 'not measured'
_exptl_crystal_description block
_exptl_crystal_F_000 1016
_exptl_crystal_size_max 0.20
_exptl_crystal_size_mid 0.20
_exptl_crystal_size_min 0.10
_refine_diff_density_max 0.499
_refine_diff_density_min -0.395
_refine_diff_density_rms 0.059
_refine_ls_extinction_method none
_refine_ls_goodness_of_fit_ref 1.045
_refine_ls_hydrogen_treatment mixed
_refine_ls_matrix_type full
_refine_ls_number_parameters 293
_refine_ls_number_reflns 4293
_refine_ls_number_restraints 0
_refine_ls_restrained_S_all 1.045
_refine_ls_R_factor_all 0.0447
_refine_ls_R_factor_gt 0.0367
_refine_ls_shift/su_max 0.001
_refine_ls_shift/su_mean 0.000
_refine_ls_structure_factor_coef Fsqd
_refine_ls_weighting_details 'calc w=1/[\s^2^(Fo^2^)+(0.0352P)^2^+2.2370P] where P=(Fo^2^+2Fc^2^)/3'
_refine_ls_weighting_scheme calc
_refine_ls_wR_factor_gt 0.0869
_refine_ls_wR_factor_ref 0.0916
_reflns_number_gt 3668
_reflns_number_total 4293
_reflns_threshold_expression >2sigma(I)
_cod_data_source_file ic502650z_si_002.cif
_cod_data_source_block 1.EtOH
_cod_depositor_comments 'Adding full bibliography for 4342157--4342160.cif.'
_cod_original_sg_symbol_H-M P2(1)/n
_cod_database_code 4342157

loop_
_symmetry_equiv_pos_as_xyz
'x, y, z'
'-x+1/2, y+1/2, -z+1/2'
'-x, -y, -z'
'x-1/2, -y-1/2, z-1/2'

loop_
_atom_site_label
_atom_site_type_symbol
_atom_site_fract_x
_atom_site_fract_y
_atom_site_fract_z
_atom_site_U_iso_or_equiv
_atom_site_adp_type
_atom_site_occupancy
_atom_site_symmetry_multiplicity
_atom_site_calc_flag
_atom_site_refinement_flags
Zn1 Zn 0.749865(18) 0.93072(4) 0.027175(16) 0.02867(10) Uani 1 1 d .
O2 O 0.29971(12) 0.7837(2) -0.11889(10) 0.0401(5) Uani 1 1 d .
O1 O 0.36330(12) 0.9429(2) -0.03569(11) 0.0371(4) Uani 1 1 d .
O4 O 1.23324(12) 0.8320(2) 0.10066(11) 0.0395(5) Uani 1 1 d .
O3 O 1.14544(12) 0.9843(2) 0.02825(11) 0.0387(5) Uani 1 1 d .
N1 N 0.69925(15) 0.4745(3) -0.06499(13) 0.0386(6) Uani 1 1 d .
H1 H 0.7177 0.3793 -0.0768 0.046 Uiso 1 1 calc R
N2 N 0.70417(14) 0.7252(3) -0.02326(12) 0.0318(5) Uani 1 1 d .
N3 N 0.82668(15) 0.7721(3) 0.23468(12) 0.0369(5) Uani 1 1 d .
H3 H 0.8121 0.7395 0.2775 0.044 Uiso 1 1 calc R
N4 N 0.80991(14) 0.8635(3) 0.12205(12) 0.0316(5) Uani 1 1 d .
C1 C 0.8678(2) 0.4652(5) 0.0505(2) 0.0676(11) Uani 1 1 d .
H1A H 0.8448 0.3578 0.0425 0.101 Uiso 1 1 calc R
H1B H 0.8351 0.5132 0.0905 0.101 Uiso 1 1 calc R
H1C H 0.9333 0.4608 0.0616 0.101 Uiso 1 1 calc R
C2 C 0.85261(19) 0.5653(4) -0.01703(19) 0.0458(8) Uani 1 1 d .
H2A H 0.8822 0.6696 -0.0104 0.055 Uiso 1 1 calc R
H2B H 0.8826 0.5123 -0.0577 0.055 Uiso 1 1 calc R
C3 C 0.75224(18) 0.5906(3) -0.03480(15) 0.0361(6) Uani 1 1 d .
C4 C 0.60988(18) 0.5347(3) -0.07380(15) 0.0328(6) Uani 1 1 d .
C5 C 0.52857(19) 0.4658(3) -0.10084(16) 0.0370(6) Uani 1 1 d .
H5 H 0.5270 0.3601 -0.1178 0.044 Uiso 1 1 calc R
C6 C 0.45049(18) 0.5624(3) -0.10116(15) 0.0340(6) Uani 1 1 d .
H6 H 0.3946 0.5208 -0.1189 0.041 Uiso 1 1 calc R
C7 C 0.45254(16) 0.7221(3) -0.07550(13) 0.0277(5) Uani 1 1 d .
C9 C 0.53387(16) 0.7892(3) -0.04841(13) 0.0282(5) Uani 1 1 d .
H9 H 0.5354 0.8947 -0.0312 0.034 Uiso 1 1 calc R
C10 C 0.61330(16) 0.6929(3) -0.04782(13) 0.0281(5) Uani 1 1 d .
C8 C 0.36513(16) 0.8206(3) -0.07776(13) 0.0284(5) Uani 1 1 d .
C11 C 0.6266(2) 0.7307(7) 0.2552(2) 0.0846(14) Uani 1 1 d .
H11A H 0.6478 0.6210 0.2520 0.127 Uiso 1 1 calc R
H11B H 0.5596 0.7329 0.2544 0.127 Uiso 1 1 calc R
H11C H 0.6486 0.7777 0.2998 0.127 Uiso 1 1 calc R
C12 C 0.66321(19) 0.8241(4) 0.19282(17) 0.0456(7) Uani 1 1 d .
H12A H 0.6444 0.9358 0.1987 0.055 Uiso 1 1 calc R
H12B H 0.6337 0.7840 0.1489 0.055 Uiso 1 1 calc R
C13 C 0.76626(17) 0.8198(3) 0.18232(15) 0.0333(6) Uani 1 1 d .
C14 C 0.91585(18) 0.7851(3) 0.20712(14) 0.0338(6) Uani 1 1 d .
C15 C 1.00311(18) 0.7477(4) 0.23635(15) 0.0407(7) Uani 1 1 d .
H15 H 1.0097 0.7040 0.2826 0.049 Uiso 1 1 calc R
C16 C 1.07886(19) 0.7791(4) 0.19300(15) 0.0385(6) Uani 1 1 d .
H16 H 1.1381 0.7542 0.2104 0.046 Uiso 1 1 calc R
C17 C 1.07038(17) 0.8470(3) 0.12378(14) 0.0295(5) Uani 1 1 d .
C19 C 0.98261(17) 0.8799(3) 0.09446(14) 0.0301(6) Uani 1 1 d .
H19 H 0.9760 0.9235 0.0482 0.036 Uiso 1 1 calc R
C20 C 0.90576(17) 0.8453(3) 0.13685(14) 0.0299(6) Uani 1 1 d .
C18 C 1.15653(17) 0.8891(3) 0.08178(14) 0.0294(6) Uani 1 1 d .
O5 O 0.1043(2) 0.3931(5) 0.3096(2) 0.1020(11) Uani 1 1 d .
H5A H 0.1462 0.3929 0.3400 0.153 Uiso 1 1 calc R
C21 C 0.1561(4) 0.2069(7) 0.2280(4) 0.134(2) Uani 1 1 d .
H21A H 0.1903 0.1622 0.2681 0.202 Uiso 1 1 calc R
H21B H 0.1904 0.1900 0.1839 0.202 Uiso 1 1 calc R
H21C H 0.0964 0.1548 0.2244 0.202 Uiso 1 1 calc R
C22 C 0.1435(5) 0.3701(8) 0.2388(4) 0.133(2) Uani 1 1 d .
H22A H 0.1018 0.4134 0.2021 0.159 Uiso 1 1 calc R
H22B H 0.2028 0.4260 0.2354 0.159 Uiso 1 1 calc R

loop_
_atom_site_aniso_label
_atom_site_aniso_U_11
_atom_site_aniso_U_22
_atom_site_aniso_U_33
_atom_site_aniso_U_23
_atom_site_aniso_U_13
_atom_site_aniso_U_12
Zn1 0.01788(16) 0.03415(17) 0.03396(18) -0.00114(13) -0.00337(11) 0.00378(11)
O2 0.0236(9) 0.0531(12) 0.0436(11) -0.0137(10) -0.0107(8) 0.0052(8)
O1 0.0230(9) 0.0411(11) 0.0471(11) -0.0162(9) -0.0071(8) 0.0085(8)
O4 0.0233(9) 0.0446(11) 0.0506(12) 0.0026(10) -0.0040(8) 0.0101(8)
O3 0.0212(9) 0.0511(11) 0.0438(11) 0.0126(10) -0.0004(8) 0.0038(8)
N1 0.0277(12) 0.0331(12) 0.0549(15) -0.0098(11) -0.0056(10) 0.0098(9)
N2 0.0208(11) 0.0338(11) 0.0408(12) -0.0057(10) -0.0042(9) 0.0055(9)
N3 0.0284(12) 0.0467(14) 0.0355(12) 0.0106(11) 0.0020(9) 0.0035(10)
N4 0.0230(11) 0.0376(12) 0.0340(12) 0.0019(10) -0.0030(9) 0.0023(9)
C1 0.042(2) 0.065(2) 0.096(3) 0.006(2) -0.0214(19) 0.0093(16)
C2 0.0234(14) 0.0455(17) 0.069(2) -0.0062(16) -0.0040(13) 0.0106(12)
C3 0.0253(14) 0.0380(15) 0.0449(16) -0.0050(13) -0.0016(12) 0.0071(11)
C4 0.0269(13) 0.0324(14) 0.0390(15) -0.0033(12) -0.0024(11) 0.0081(10)
C5 0.0343(15) 0.0293(14) 0.0474(16) -0.0089(12) -0.0048(12) 0.0021(11)
C6 0.0265(13) 0.0358(14) 0.0397(15) -0.0063(12) -0.0052(11) -0.0011(11)
C7 0.0214(12) 0.0324(13) 0.0292(13) -0.0031(11) -0.0024(10) 0.0032(10)
C9 0.0224(12) 0.0291(13) 0.0331(13) -0.0061(11) -0.0014(10) 0.0034(10)
C10 0.0223(12) 0.0324(13) 0.0297(13) -0.0019(11) -0.0031(10) 0.0014(10)
C8 0.0219(12) 0.0336(14) 0.0297(13) -0.0005(11) -0.0001(10) 0.0012(10)
C11 0.038(2) 0.146(4) 0.069(3) 0.035(3) 0.0002(18) -0.012(2)
C12 0.0261(14) 0.0546(19) 0.0562(19) 0.0105(16) 0.0011(13) -0.0028(13)
C13 0.0257(13) 0.0354(14) 0.0387(15) 0.0027(12) -0.0015(11) 0.0011(11)
C14 0.0288(14) 0.0384(15) 0.0343(14) 0.0037(12) -0.0016(11) 0.0033(11)
C15 0.0308(15) 0.0553(18) 0.0360(15) 0.0120(14) -0.0047(12) 0.0077(13)
C16 0.0265(14) 0.0479(16) 0.0410(15) 0.0084(13) -0.0062(11) 0.0093(12)
C17 0.0254(13) 0.0300(13) 0.0330(13) -0.0012(11) -0.0040(10) 0.0035(10)
C19 0.0250(13) 0.0349(14) 0.0302(13) 0.0021(11) -0.0049(10) 0.0041(10)
C20 0.0244(13) 0.0326(14) 0.0328(14) 0.0014(11) -0.0054(10) 0.0039(10)
C18 0.0241(13) 0.0289(13) 0.0351(14) -0.0051(11) -0.0061(10) 0.0040(10)
O5 0.085(2) 0.126(3) 0.095(2) -0.013(2) -0.0280(19) 0.021(2)
C21 0.100(4) 0.083(4) 0.219(8) -0.018(4) -0.036(5) -0.004(3)
C22 0.143(6) 0.102(5) 0.153(6) 0.021(5) -0.031(5) -0.008(4)

loop_
_atom_type_symbol
_atom_type_description
_atom_type_scat_dispersion_real
_atom_type_scat_dispersion_imag
_atom_type_scat_source
C C 0.0033 0.0016 'International Tables Vol C Tables 4.2.6.8 and 6.1.1.4'
H H 0.0000 0.0000 'International Tables Vol C Tables 4.2.6.8 and 6.1.1.4'
N N 0.0061 0.0033 'International Tables Vol C Tables 4.2.6.8 and 6.1.1.4'
O O 0.0106 0.0060 'International Tables Vol C Tables 4.2.6.8 and 6.1.1.4'
Zn Zn 0.2839 1.4301 'International Tables Vol C Tables 4.2.6.8 and 6.1.1.4'

loop_
_geom_angle_atom_site_label_1
_geom_angle_atom_site_label_2
_geom_angle_atom_site_label_3
_geom_angle
_geom_angle_site_symmetry_1
_geom_angle_site_symmetry_3
O1 Zn1 O3 119.55(8) 3_675 3_775
O1 Zn1 N4 115.66(8) 3_675 .
O3 Zn1 N4 103.02(8) 3_775 .
O1 Zn1 N2 102.69(8) 3_675 .
O3 Zn1 N2 108.00(9) 3_775 .
N4 Zn1 N2 107.30(9) . .
C8 O1 Zn1 119.82(15) . 3_675
C18 O3 Zn1 122.34(16) . 3_775
C3 N1 C4 108.2(2) . .
C3 N1 H1 125.9 . .
C4 N1 H1 125.9 . .
C3 N2 C10 105.6(2) . .
C3 N2 Zn1 127.29(17) . .
C10 N2 Zn1 126.91(16) . .
C13 N3 C14 107.9(2) . .
C13 N3 H3 126.1 . .
C14 N3 H3 126.1 . .
C13 N4 C20 105.7(2) . .
C13 N4 Zn1 126.67(17) . .
C20 N4 Zn1 127.51(17) . .
C2 C1 H1A 109.5 . .
C2 C1 H1B 109.5 . .
H1A C1 H1B 109.5 . .
C2 C1 H1C 109.5 . .
H1A C1 H1C 109.5 . .
H1B C1 H1C 109.5 . .
C3 C2 C1 113.3(3) . .
C3 C2 H2A 108.9 . .
C1 C2 H2A 108.9 . .
C3 C2 H2B 108.9 . .
C1 C2 H2B 108.9 . .
H2A C2 H2B 107.7 . .
N2 C3 N1 112.0(2) . .
N2 C3 C2 125.7(2) . .
N1 C3 C2 122.3(2) . .
N1 C4 C5 132.1(2) . .
N1 C4 C10 105.5(2) . .
C5 C4 C10 122.5(2) . .
C6 C5 C4 116.4(2) . .
C6 C5 H5 121.8 . .
C4 C5 H5 121.8 . .
C5 C6 C7 122.0(2) . .
C5 C6 H6 119.0 . .
C7 C6 H6 119.0 . .
C9 C7 C6 121.1(2) . .
C9 C7 C8 119.7(2) . .
C6 C7 C8 119.2(2) . .
C7 C9 C10 117.5(2) . .
C7 C9 H9 121.3 . .
C10 C9 H9 121.3 . .
C9 C10 C4 120.6(2) . .
C9 C10 N2 130.7(2) . .
C4 C10 N2 108.7(2) . .
O2 C8 O1 123.3(2) . .
O2 C8 C7 120.9(2) . .
O1 C8 C7 115.8(2) . .
C12 C11 H11A 109.5 . .
C12 C11 H11B 109.5 . .
H11A C11 H11B 109.5 . .
C12 C11 H11C 109.5 . .
H11A C11 H11C 109.5 . .
H11B C11 H11C 109.5 . .
C11 C12 C13 116.2(3) . .
C11 C12 H12A 108.2 . .
C13 C12 H12A 108.2 . .
C11 C12 H12B 108.2 . .
C13 C12 H12B 108.2 . .
H12A C12 H12B 107.4 . .
N4 C13 N3 111.9(2) . .
N4 C13 C12 124.9(2) . .
N3 C13 C12 123.2(2) . .
N3 C14 C20 106.0(2) . .
N3 C14 C15 132.1(2) . .
C20 C14 C15 121.9(2) . .
C16 C15 C14 116.3(3) . .
C16 C15 H15 121.8 . .
C14 C15 H15 121.8 . .
C15 C16 C17 122.6(2) . .
C15 C16 H16 118.7 . .
C17 C16 H16 118.7 . .
C19 C17 C16 120.5(2) . .
C19 C17 C18 119.9(2) . .
C16 C17 C18 119.6(2) . .
C20 C19 C17 117.4(2) . .
C20 C19 H19 121.3 . .
C17 C19 H19 121.3 . .
C19 C20 C14 121.2(2) . .
C19 C20 N4 130.4(2) . .
C14 C20 N4 108.4(2) . .
O4 C18 O3 124.1(2) . .
O4 C18 C17 119.7(2) . .
O3 C18 C17 116.3(2) . .
C22 O5 H5A 109.5 . .
C22 C21 H21A 109.5 . .
C22 C21 H21B 109.5 . .
H21A C21 H21B 109.5 . .
C22 C21 H21C 109.5 . .
H21A C21 H21C 109.5 . .
H21B C21 H21C 109.5 . .
C21 C22 O5 108.3(6) . .
C21 C22 H22A 110.0 . .
O5 C22 H22A 110.0 . .
C21 C22 H22B 110.0 . .
O5 C22 H22B 110.0 . .
H22A C22 H22B 108.4 . .

loop_
_geom_bond_atom_site_label_1
_geom_bond_atom_site_label_2
_geom_bond_distance
_geom_bond_site_symmetry_2
Zn1 O1 1.9372(17) 3_675
Zn1 O3 1.9485(18) 3_775
Zn1 N4 2.023(2) .
Zn1 N2 2.046(2) .
O2 C8 1.241(3) .
O1 C8 1.276(3) .
O1 Zn1 1.9372(17) 3_675
O4 C18 1.245(3) .
O3 C18 1.272(3) .
O3 Zn1 1.9485(18) 3_775
N1 C3 1.345(3) .
N1 C4 1.383(3) .
N1 H1 0.8600 .
N2 C3 1.328(3) .
N2 C10 1.403(3) .
N3 C13 1.353(3) .
N3 C14 1.381(3) .
N3 H3 0.8600 .
N4 C13 1.326(3) .
N4 C20 1.408(3) .
C1 C2 1.510(5) .
C1 H1A 0.9600 .
C1 H1B 0.9600 .
C1 H1C 0.9600 .
C2 C3 1.489(4) .
C2 H2A 0.9700 .
C2 H2B 0.9700 .
C4 C5 1.388(4) .
C4 C10 1.396(4) .
C5 C6 1.376(4) .
C5 H5 0.9300 .
C6 C7 1.405(4) .
C6 H6 0.9300 .
C7 C9 1.383(3) .
C7 C8 1.495(3) .
C9 C10 1.390(3) .
C9 H9 0.9300 .
C11 C12 1.483(5) .
C11 H11A 0.9600 .
C11 H11B 0.9600 .
C11 H11C 0.9600 .
C12 C13 1.490(4) .
C12 H12A 0.9700 .
C12 H12B 0.9700 .
C14 C20 1.394(4) .
C14 C15 1.395(3) .
C15 C16 1.374(4) .
C15 H15 0.9300 .
C16 C17 1.398(4) .
C16 H16 0.9300 .
C17 C19 1.394(3) .
C17 C18 1.500(4) .
C19 C20 1.382(4) .
C19 H19 0.9300 .
O5 C22 1.432(8) .
O5 H5A 0.8200 .
C21 C22 1.379(7) .
C21 H21A 0.9600 .
C21 H21B 0.9600 .
C21 H21C 0.9600 .
C22 H22A 0.9700 .
C22 H22B 0.9700 .

loop_
_geom_hbond_atom_site_label_D
_geom_hbond_atom_site_label_H
_geom_hbond_atom_site_label_A
_geom_hbond_distance_DH
_geom_hbond_distance_HA
_geom_hbond_distance_DA
_geom_hbond_angle_DHA
_geom_hbond_site_symmetry_A
N1 H1 O4 0.86 1.94 2.797(3) 176.5 3_765
N3 H3 O2 0.86 1.92 2.763(3) 164.4 4_676
O5 H5A O4 0.82 2.10 2.895(4) 162.5 2_645

loop_
_geom_torsion_atom_site_label_1
_geom_torsion_atom_site_label_2
_geom_torsion_atom_site_label_3
_geom_torsion_atom_site_label_4
_geom_torsion
_geom_torsion_site_symmetry_1
O1 Zn1 N2 C3 -171.9(2) 3_675
O3 Zn1 N2 C3 60.9(2) 3_775
N4 Zn1 N2 C3 -49.6(3) .
O1 Zn1 N2 C10 2.8(2) 3_675
O3 Zn1 N2 C10 -124.5(2) 3_775
N4 Zn1 N2 C10 125.1(2) .
O1 Zn1 N4 C13 37.2(3) 3_675
O3 Zn1 N4 C13 169.5(2) 3_775
N2 Zn1 N4 C13 -76.7(2) .
O1 Zn1 N4 C20 -146.3(2) 3_675
O3 Zn1 N4 C20 -14.1(2) 3_775
N2 Zn1 N4 C20 99.8(2) .
C10 N2 C3 N1 0.1(3) .
Zn1 N2 C3 N1 175.68(19) .
C10 N2 C3 C2 -179.6(3) .
Zn1 N2 C3 C2 -4.0(4) .
C4 N1 C3 N2 -0.4(3) .
C4 N1 C3 C2 179.3(3) .
C1 C2 C3 N2 103.4(4) .
C1 C2 C3 N1 -76.3(4) .
C3 N1 C4 C5 -178.8(3) .
C3 N1 C4 C10 0.5(3) .
N1 C4 C5 C6 179.5(3) .
C10 C4 C5 C6 0.3(4) .
C4 C5 C6 C7 -0.1(4) .
C5 C6 C7 C9 -0.2(4) .
C5 C6 C7 C8 179.7(3) .
C6 C7 C9 C10 0.2(4) .
C8 C7 C9 C10 -179.7(2) .
C7 C9 C10 C4 0.0(4) .
C7 C9 C10 N2 -179.0(3) .
N1 C4 C10 C9 -179.7(2) .
C5 C4 C10 C9 -0.3(4) .
N1 C4 C10 N2 -0.5(3) .
C5 C4 C10 N2 178.9(3) .
C3 N2 C10 C9 179.3(3) .
Zn1 N2 C10 C9 3.7(4) .
C3 N2 C10 C4 0.2(3) .
Zn1 N2 C10 C4 -175.35(18) .
Zn1 O1 C8 O2 5.9(4) 3_675
Zn1 O1 C8 C7 -174.61(16) 3_675
C9 C7 C8 O2 159.6(2) .
C6 C7 C8 O2 -20.4(4) .
C9 C7 C8 O1 -19.9(3) .
C6 C7 C8 O1 160.2(2) .
C20 N4 C13 N3 -1.0(3) .
Zn1 N4 C13 N3 176.06(18) .
C20 N4 C13 C12 178.1(3) .
Zn1 N4 C13 C12 -4.8(4) .
C14 N3 C13 N4 -0.1(3) .
C14 N3 C13 C12 -179.2(3) .
C11 C12 C13 N4 164.1(3) .
C11 C12 C13 N3 -16.9(5) .
C13 N3 C14 C20 1.1(3) .
C13 N3 C14 C15 -177.7(3) .
N3 C14 C15 C16 -179.0(3) .
C20 C14 C15 C16 2.3(4) .
C14 C15 C16 C17 1.0(4) .
C15 C16 C17 C19 -2.7(4) .
C15 C16 C17 C18 175.5(3) .
C16 C17 C19 C20 1.0(4) .
C18 C17 C19 C20 -177.1(2) .
C17 C19 C20 C14 2.1(4) .
C17 C19 C20 N4 -179.3(3) .
N3 C14 C20 C19 177.1(2) .
C15 C14 C20 C19 -3.9(4) .
N3 C14 C20 N4 -1.8(3) .
C15 C14 C20 N4 177.2(3) .
C13 N4 C20 C19 -177.0(3) .
Zn1 N4 C20 C19 6.0(4) .
C13 N4 C20 C14 1.7(3) .
Zn1 N4 C20 C14 -175.33(18) .
Zn1 O3 C18 O4 -5.4(4) 3_775
Zn1 O3 C18 C17 174.06(16) 3_775
C19 C17 C18 O4 -165.8(2) .
C16 C17 C18 O4 16.0(4) .
C19 C17 C18 O3 14.7(4) .
C16 C17 C18 O3 -163.5(2) .
